data_4030012
loop_
_publ_author_name
'Varun, Begur Vasanthkumar'
'Prabhu, Kandikere Ramaiah'

_publ_section_title
;
 Regioselective thiolation of arenes and heteroarenes: C-h
 functionalization strategy for C-s bond formation.
;
_journal_issue 20
_journal_name_full 'The Journal of organic chemistry'
_journal_page_first 9655
_journal_page_last 9668
_journal_paper_doi 10.1021/jo501793q
_journal_volume 79
_journal_year 2014
_chemical_formula_moiety 'C12 H9 N O S2'
_chemical_formula_sum 'C12 H9 N O S2'
_chemical_formula_weight 247.32
_chemical_name_systematic
;
 ?
;
_space_group_IT_number 14
_symmetry_cell_setting monoclinic
_symmetry_Int_Tables_number 14
_symmetry_space_group_name_Hall '-P 2yn'
_symmetry_space_group_name_H-M 'P 1 21/n 1'
_atom_sites_solution_hydrogens geom
_audit_creation_date 2014-03-17
_audit_creation_method
;
Olex2 1.2
(compiled 2013.12.10 svn.r2850 for OlexSys, GUI svn.r4736)
;
_cell_angle_alpha 90
_cell_angle_beta 104.807(9)
_cell_angle_gamma 90
_cell_formula_units_Z 4
_cell_length_a 8.601(2)
_cell_length_b 9.794(2)
_cell_length_c 13.733(3)
_cell_measurement_reflns_used 4790
_cell_measurement_temperature 150(2)
_cell_measurement_theta_max 27.30
_cell_measurement_theta_min 3.21
_cell_volume 1118.4(4)
_computing_data_reduction 'SAINT v8.27A (Bruker, 2012)'
_computing_molecular_graphics 'Olex2 (Dolomanov et al., 2009)'
_computing_publication_material 'Olex2 (Dolomanov et al., 2009)'
_computing_structure_refinement 'ShelXL (Sheldrick, 2008)'
_diffrn_ambient_temperature 150(2)
_diffrn_measured_fraction_theta_full 0.979
_diffrn_measured_fraction_theta_max 0.919
_diffrn_measurement_device_type 'Bruker APEX-II CCD'
_diffrn_measurement_method '\f and \w scans'
_diffrn_radiation_monochromator graphite
_diffrn_radiation_type MoK\a
_diffrn_radiation_wavelength 0.71073
_diffrn_reflns_av_R_equivalents 0.0454
_diffrn_reflns_av_unetI/netI 0.0414
_diffrn_reflns_Laue_measured_fraction_full 0.979
_diffrn_reflns_Laue_measured_fraction_max 0.919
_diffrn_reflns_limit_h_max 8
_diffrn_reflns_limit_h_min -10
_diffrn_reflns_limit_k_max 9
_diffrn_reflns_limit_k_min -12
_diffrn_reflns_limit_l_max 17
_diffrn_reflns_limit_l_min -14
_diffrn_reflns_number 8714
_diffrn_reflns_point_group_measured_fraction_full 0.979
_diffrn_reflns_point_group_measured_fraction_max 0.919
_diffrn_reflns_theta_full 25.000
_diffrn_reflns_theta_max 27.439
_diffrn_reflns_theta_min 2.536
_diffrn_standards_number 0
_exptl_absorpt_coefficient_mu 0.451
_exptl_absorpt_correction_T_max 0.7455
_exptl_absorpt_correction_T_min 0.6824
_exptl_absorpt_correction_type multi-scan
_exptl_absorpt_process_details
;
SADABS-2012/1 (Bruker,2012) was used for absorption correction.
wR2(int) was 0.0852 before and 0.0652 after correction.
The Ratio of minimum to maximum transmission is 0.9154.
The \l/2 correction factor is 0.0015.
;
_exptl_crystal_colour colourless
_exptl_crystal_colour_primary colourless
_exptl_crystal_density_diffrn 1.469
_exptl_crystal_description block
_exptl_crystal_F_000 512
_exptl_crystal_size_max 0.25
_exptl_crystal_size_mid 0.21
_exptl_crystal_size_min 0.2
_refine_diff_density_max 0.691
_refine_diff_density_min -0.518
_refine_diff_density_rms 0.118
_refine_ls_extinction_method none
_refine_ls_goodness_of_fit_ref 1.063
_refine_ls_hydrogen_treatment mixed
_refine_ls_matrix_type full
_refine_ls_number_parameters 146
_refine_ls_number_reflns 2346
_refine_ls_number_restraints 0
_refine_ls_restrained_S_all 1.063
_refine_ls_R_factor_all 0.0659
_refine_ls_R_factor_gt 0.0567
_refine_ls_shift/su_max 0.000
_refine_ls_shift/su_mean 0.000
_refine_ls_structure_factor_coef Fsqd
_refine_ls_weighting_details
;
 w=1/[\s^2^(Fo^2^)+(0.1090P)^2^+0.7067P]
 where P=(Fo^2^+2Fc^2^)/3
;
_refine_ls_weighting_scheme calc
_refine_ls_wR_factor_gt 0.1716
_refine_ls_wR_factor_ref 0.1832
_reflns_Friedel_coverage 0.000
_reflns_number_gt 1947
_reflns_number_total 2346
_reflns_threshold_expression 'I > 2\s(I)'
_cod_data_source_file jo501793q_si_002.cif
_cod_data_source_block 7a
_cod_depositor_comments 'Adding full bibliography for 4030011--4030013.cif.'
_cod_original_cell_volume 1118.5(5)
_cod_original_sg_symbol_H-M 'P 21/n'
_cod_database_code 4030012
_shelxl_version_number 2013-2
_shelx_space_group_comment
;
The symmetry employed for this shelxl refinement is uniquely defined
by the following loop, which should always be used as a source of
symmetry information in preference to the above space-group names.
They are only intended as comments.
;
_shelx_estimated_absorpt_t_max 0.915
_shelx_estimated_absorpt_t_min 0.896
_olex2_refinement_description
;
1. Fixed Uiso
 At 1.2 times of:
  All C(H) groups
 At 1.5 times of:
  All C(H,H,H) groups
2.a Aromatic/amide H refined with riding coordinates:
 C1(H1), C5(H5), C9(H9), C10(H10), C11(H11), C12(H12)
2.b Idealised Me refined as rotating group:
 C7(H7A,H7B,H7C)
;

loop_
_space_group_symop_operation_xyz
'x, y, z'
'-x+1/2, y+1/2, -z+1/2'
'-x, -y, -z'
'x-1/2, -y-1/2, z-1/2'

loop_
_atom_site_label
_atom_site_type_symbol
_atom_site_fract_x
_atom_site_fract_y
_atom_site_fract_z
_atom_site_U_iso_or_equiv
_atom_site_adp_type
_atom_site_occupancy
_atom_site_site_symmetry_order
_atom_site_calc_flag
_atom_site_refinement_flags_posn
S1 S 1.41765(11) 0.35183(9) 0.36861(7) 0.0581(3) Uani 1 1 d .
S2 S 1.23726(9) 0.43865(8) 0.52011(5) 0.0446(3) Uani 1 1 d .
O1 O 0.9955(2) 0.33858(19) 0.37458(13) 0.0372(5) Uani 1 1 d .
N1 N 1.0232(3) 0.2388(2) 0.52679(16) 0.0404(6) Uani 1 1 d .
C1 C 1.4355(4) 0.4559(4) 0.2740(3) 0.0564(9) Uani 1 1 d .
H1 H 1.4917 0.4310 0.2254 0.068 Uiso 1 1 calc R
C2 C 1.3040(3) 0.4690(3) 0.4115(2) 0.0389(6) Uani 1 1 d .
C3 C 1.0760(3) 0.3278(3) 0.47376(19) 0.0345(6) Uani 1 1 d .
C4 C 0.8907(3) 0.1804(3) 0.45769(19) 0.0344(6) Uani 1 1 d .
C5 C 0.7857(3) 0.0765(3) 0.4683(2) 0.0415(7) Uani 1 1 d .
H5 H 0.7949 0.0337 0.5317 0.050 Uiso 1 1 calc R
C6 C 0.6679(3) 0.0372(3) 0.3842(2) 0.0413(7) Uani 1 1 d .
C7 C 0.5515(4) -0.0759(4) 0.3909(3) 0.0580(9) Uani 1 1 d .
H7A H 0.5762 -0.1111 0.4599 0.087 Uiso 1 1 calc GR
H7B H 0.5615 -0.1498 0.3447 0.087 Uiso 1 1 calc GR
H7C H 0.4414 -0.0402 0.3723 0.087 Uiso 1 1 calc GR
C8 C 0.8747(3) 0.2418(3) 0.36485(18) 0.0339(6) Uani 1 1 d .
C9 C 0.6550(3) 0.1037(3) 0.2916(2) 0.0439(7) Uani 1 1 d .
H9 H 0.5725 0.0762 0.2347 0.053 Uiso 1 1 calc R
C10 C 0.7577(3) 0.2076(3) 0.2802(2) 0.0430(7) Uani 1 1 d .
H10 H 0.7479 0.2524 0.2175 0.052 Uiso 1 1 calc R
C11 C 1.2790(3) 0.5954(3) 0.3538(2) 0.0395(6) Uani 1 1 d .
H11 H 1.2207 0.6734 0.3655 0.047 Uiso 1 1 calc R
C12 C 1.3624(4) 0.5777(4) 0.2740(3) 0.0580(9) Uani 1 1 d .
H12 H 1.3647 0.6468 0.2259 0.070 Uiso 1 1 calc R

loop_
_atom_site_aniso_label
_atom_site_aniso_U_11
_atom_site_aniso_U_22
_atom_site_aniso_U_33
_atom_site_aniso_U_23
_atom_site_aniso_U_13
_atom_site_aniso_U_12
S1 0.0559(6) 0.0566(6) 0.0623(6) -0.0060(4) 0.0161(4) 0.0023(4)
S2 0.0442(5) 0.0511(5) 0.0351(4) -0.0063(3) 0.0038(3) -0.0102(3)
O1 0.0367(10) 0.0448(11) 0.0286(9) 0.0007(7) 0.0056(7) -0.0037(8)
N1 0.0403(12) 0.0447(13) 0.0316(11) 0.0033(9) 0.0010(9) -0.0017(10)
C1 0.0418(17) 0.079(2) 0.0505(17) -0.0046(16) 0.0150(14) -0.0028(16)
C2 0.0319(13) 0.0415(15) 0.0402(13) -0.0032(11) 0.0034(11) -0.0052(11)
C3 0.0323(13) 0.0389(14) 0.0296(11) -0.0026(10) 0.0029(9) 0.0016(10)
C4 0.0345(13) 0.0365(14) 0.0305(12) -0.0008(10) 0.0052(10) 0.0055(10)
C5 0.0442(15) 0.0406(16) 0.0409(14) 0.0041(11) 0.0128(12) -0.0001(11)
C6 0.0376(14) 0.0388(15) 0.0507(16) -0.0109(12) 0.0168(12) -0.0009(11)
C7 0.055(2) 0.056(2) 0.069(2) -0.0134(16) 0.0250(17) -0.0149(15)
C8 0.0328(13) 0.0376(14) 0.0320(12) -0.0039(10) 0.0095(10) -0.0014(10)
C9 0.0361(14) 0.0557(17) 0.0393(14) -0.0146(13) 0.0086(11) -0.0034(12)
C10 0.0428(15) 0.0562(18) 0.0287(12) -0.0040(12) 0.0065(11) -0.0016(13)
C11 0.0314(13) 0.0451(15) 0.0409(13) 0.0019(12) 0.0075(11) -0.0081(11)
C12 0.0494(18) 0.065(2) 0.0582(19) 0.0126(16) 0.0111(15) -0.0086(16)

loop_
_atom_type_symbol
_atom_type_description
_atom_type_scat_dispersion_real
_atom_type_scat_dispersion_imag
_atom_type_scat_source
C C 0.0033 0.0016 'International Tables Vol C Tables 4.2.6.8 and 6.1.1.4'
H H 0.0000 0.0000 'International Tables Vol C Tables 4.2.6.8 and 6.1.1.4'
N N 0.0061 0.0033 'International Tables Vol C Tables 4.2.6.8 and 6.1.1.4'
O O 0.0106 0.0060 'International Tables Vol C Tables 4.2.6.8 and 6.1.1.4'
S S 0.1246 0.1234 'International Tables Vol C Tables 4.2.6.8 and 6.1.1.4'

loop_
_geom_angle_atom_site_label_1
_geom_angle_atom_site_label_2
_geom_angle_atom_site_label_3
_geom_angle
C1 S1 C2 91.86(16)
C3 S2 C2 101.36(12)
C3 O1 C8 102.69(19)
C3 N1 C4 103.6(2)
S1 C1 H1 123.2
C12 C1 S1 113.5(3)
C12 C1 H1 123.2
S1 C2 S2 121.33(17)
C11 C2 S1 113.7(2)
C11 C2 S2 124.8(2)
O1 C3 S2 117.91(19)
N1 C3 S2 125.09(19)
N1 C3 O1 117.0(2)
C5 C4 N1 131.5(2)
C8 C4 N1 108.5(2)
C8 C4 C5 120.0(2)
C4 C5 H5 120.9
C6 C5 C4 118.2(3)
C6 C5 H5 120.9
C5 C6 C7 120.6(3)
C5 C6 C9 119.8(3)
C9 C6 C7 119.6(3)
C6 C7 H7A 109.5
C6 C7 H7B 109.5
C6 C7 H7C 109.5
H7A C7 H7B 109.5
H7A C7 H7C 109.5
H7B C7 H7C 109.5
C4 C8 O1 108.2(2)
C10 C8 O1 128.2(2)
C10 C8 C4 123.6(3)
C6 C9 H9 118.7
C10 C9 C6 122.6(3)
C10 C9 H9 118.7
C8 C10 C9 115.8(3)
C8 C10 H10 122.1
C9 C10 H10 122.1
C2 C11 H11 127.1
C2 C11 C12 105.9(3)
C12 C11 H11 127.1
C1 C12 C11 115.0(3)
C1 C12 H12 122.5
C11 C12 H12 122.5

loop_
_geom_bond_atom_site_label_1
_geom_bond_atom_site_label_2
_geom_bond_distance
S1 C1 1.689(4)
S1 C2 1.706(3)
S2 C2 1.756(3)
S2 C3 1.748(3)
O1 C3 1.365(3)
O1 C8 1.388(3)
N1 C3 1.291(3)
N1 C4 1.405(3)
C1 H1 0.9500
C1 C12 1.348(5)
C2 C11 1.456(4)
C4 C5 1.392(4)
C4 C8 1.384(4)
C5 H5 0.9500
C5 C6 1.383(4)
C6 C7 1.511(4)
C6 C9 1.409(4)
C7 H7A 0.9800
C7 H7B 0.9800
C7 H7C 0.9800
C8 C10 1.371(4)
C9 H9 0.9500
C9 C10 1.382(4)
C10 H10 0.9500
C11 H11 0.9500
C11 C12 1.465(5)
C12 H12 0.9500

loop_
_geom_torsion_atom_site_label_1
_geom_torsion_atom_site_label_2
_geom_torsion_atom_site_label_3
_geom_torsion_atom_site_label_4
_geom_torsion
S1 C1 C12 C11 -1.3(4)
S1 C2 C11 C12 0.7(3)
S2 C2 C11 C12 176.8(2)
O1 C8 C10 C9 178.1(3)
N1 C4 C5 C6 -177.7(3)
N1 C4 C8 O1 -0.1(3)
N1 C4 C8 C10 179.4(3)
C1 S1 C2 S2 -177.44(18)
C1 S1 C2 C11 -1.2(2)
C2 S1 C1 C12 1.4(3)
C2 S2 C3 O1 -28.6(2)
C2 S2 C3 N1 153.7(2)
C2 C11 C12 C1 0.4(4)
C3 S2 C2 S1 -77.99(19)
C3 S2 C2 C11 106.2(2)
C3 O1 C8 C4 0.0(3)
C3 O1 C8 C10 -179.4(3)
C3 N1 C4 C5 178.4(3)
C3 N1 C4 C8 0.1(3)
C4 N1 C3 S2 177.6(2)
C4 N1 C3 O1 -0.1(3)
C4 C5 C6 C7 179.4(3)
C4 C5 C6 C9 -1.1(4)
C4 C8 C10 C9 -1.2(4)
C5 C4 C8 O1 -178.6(2)
C5 C4 C8 C10 0.9(4)
C5 C6 C9 C10 0.7(4)
C6 C9 C10 C8 0.4(4)
C7 C6 C9 C10 -179.8(3)
C8 O1 C3 S2 -177.81(18)
C8 O1 C3 N1 0.1(3)
C8 C4 C5 C6 0.4(4)
